data_7232117
loop_
_publ_author_name
'Rani, Jyoti'
'Kaur, Gurkiran'
'Sushila, Sushila'
'Diksha, Diksha'
'Yadav, Rashmi'
'Kataria, Ramesh'
'Venugopalan, Paloth'
'Natarajan, Palani'
'Chaudhary, Arvind'
'Patra, Ranjan'

_publ_section_title
;
 Wheel-and-axle topology-driven halogen bonds: formation of ladder, 1D and
 2D networks in hexa-coordinated Sn(iv) porphyrins
;
_journal_issue 7
_journal_name_full CrystEngComm
_journal_page_first 1150
_journal_paper_doi 10.1039/C8CE01877D
_journal_volume 21
_journal_year 2019
_chemical_formula_sum 'C60 H34 Cl6 I4 N6 O8 Sn'
_chemical_formula_weight 1805.92
_chemical_name_common 4-Nitrobenzoate-tin-tetraiodoporphrin
_space_group_crystal_system triclinic
_space_group_IT_number 2
_space_group_name_Hall '-P 1'
_space_group_name_H-M_alt 'P -1'
_symmetry_space_group_name_Hall '-P 1'
_symmetry_space_group_name_H-M 'P -1'
_atom_sites_solution_hydrogens geom
_audit_creation_method SHELXL-2018/3
_audit_update_record
;
2018-10-31 deposited with the CCDC.
2019-01-02 downloaded from the CCDC.
;
_cell_angle_alpha 98.307(3)
_cell_angle_beta 104.865(3)
_cell_angle_gamma 117.300(4)
_cell_formula_units_Z 1
_cell_length_a 11.6409(5)
_cell_length_b 12.3154(6)
_cell_length_c 13.1057(4)
_cell_measurement_reflns_used 12932
_cell_measurement_temperature 293(2)
_cell_measurement_theta_max 25.7510
_cell_measurement_theta_min 3.3390
_cell_volume 1536.72(14)
_computing_cell_refinement 'CrysAlisPro 1.171.39.46 (Rigaku OD, 2018)'
_computing_data_collection 'CrysAlisPro 1.171.39.46 (Rigaku OD, 2018)'
_computing_data_reduction 'CrysAlisPro 1.171.39.46 (Rigaku OD, 2018)'
_computing_molecular_graphics SHELX
_computing_structure_refinement 'SHELXL-2018/3 (Sheldrick, 2018)'
_computing_structure_solution 'SHELXT 2014/5 (Sheldrick, 2014)'
_diffrn_ambient_temperature 293(2)
_diffrn_measured_fraction_theta_full 0.996
_diffrn_measured_fraction_theta_max 0.996
_diffrn_measurement_device_type 'SuperNova, Single source at offset/far, HyPix3000'
_diffrn_measurement_method '\w scans'
_diffrn_radiation_type MoK\a
_diffrn_radiation_wavelength 0.71073
_diffrn_reflns_av_R_equivalents 0.0714
_diffrn_reflns_av_unetI/netI 0.0542
_diffrn_reflns_Laue_measured_fraction_full 0.996
_diffrn_reflns_Laue_measured_fraction_max 0.996
_diffrn_reflns_limit_h_max 14
_diffrn_reflns_limit_h_min -14
_diffrn_reflns_limit_k_max 15
_diffrn_reflns_limit_k_min -15
_diffrn_reflns_limit_l_max 16
_diffrn_reflns_limit_l_min -16
_diffrn_reflns_number 22248
_diffrn_reflns_point_group_measured_fraction_full 0.996
_diffrn_reflns_point_group_measured_fraction_max 0.996
_diffrn_reflns_theta_full 25.000
_diffrn_reflns_theta_max 25.998
_diffrn_reflns_theta_min 3.156
_diffrn_source 'micro-focus sealed X-ray tube'
_exptl_absorpt_coefficient_mu 2.745
_exptl_absorpt_correction_T_max 1.00000
_exptl_absorpt_correction_T_min 0.78002
_exptl_absorpt_correction_type multi-scan
_exptl_absorpt_process_details
;
CrysAlisPro 1.171.39.46 (Rigaku Oxford Diffraction, 2018)
Empirical absorption correction using spherical harmonics,
 implemented in SCALE3 ABSPACK scaling algorithm.
;
_exptl_crystal_colour purple
_exptl_crystal_density_diffrn 1.951
_exptl_crystal_description Block
_exptl_crystal_F_000 864
_exptl_crystal_size_max 0.250
_exptl_crystal_size_mid 0.240
_exptl_crystal_size_min 0.180
_refine_diff_density_max 1.350
_refine_diff_density_min -1.566
_refine_diff_density_rms 0.135
_refine_ls_extinction_method none
_refine_ls_goodness_of_fit_ref 1.087
_refine_ls_hydrogen_treatment constr
_refine_ls_matrix_type full
_refine_ls_number_parameters 390
_refine_ls_number_reflns 6025
_refine_ls_number_restraints 85
_refine_ls_restrained_S_all 1.099
_refine_ls_R_factor_all 0.0861
_refine_ls_R_factor_gt 0.0600
_refine_ls_shift/su_max 0.001
_refine_ls_shift/su_mean 0.000
_refine_ls_structure_factor_coef Fsqd
_refine_ls_weighting_details 'w=1/[\s^2^(Fo^2^)+(0.1192P)^2^] where P=(Fo^2^+2Fc^2^)/3'
_refine_ls_weighting_scheme calc
_refine_ls_wR_factor_gt 0.1786
_refine_ls_wR_factor_ref 0.2051
_reflns_Friedel_coverage 0.000
_reflns_number_gt 4050
_reflns_number_total 6025
_reflns_threshold_expression 'I > 2\s(I)'
_cod_data_source_file c8ce01877d2.cif
_cod_data_source_block shelx_CCDC1
_cod_depositor_comments 'Adding full bibliography for 7232116--7232123.cif.'
_cod_original_cell_volume 1536.71(12)
_cod_database_code 7232117
_shelx_shelxl_version_number 2018/3
_shelx_space_group_comment
;
The symmetry employed for this shelxl refinement is uniquely defined
by the following loop, which should always be used as a source of
symmetry information in preference to the above space-group names.
They are only intended as comments.
;
_shelx_estimated_absorpt_t_min 0.547
_shelx_estimated_absorpt_t_max 0.638

loop_
_space_group_symop_operation_xyz
'x, y, z'
'-x, -y, -z'

loop_
_atom_site_label
_atom_site_type_symbol
_atom_site_fract_x
_atom_site_fract_y
_atom_site_fract_z
_atom_site_U_iso_or_equiv
_atom_site_adp_type
_atom_site_occupancy
_atom_site_site_symmetry_order
_atom_site_calc_flag
_atom_site_refinement_flags_posn
_atom_site_refinement_flags_adp
_atom_site_refinement_flags_occupancy
_atom_site_disorder_assembly
_atom_site_disorder_group
Sn1 Sn 0.000000 0.500000 0.500000 0.0526(2) Uani 1 2 d S . P . .
I1 I 0.81185(5) 1.33647(5) 0.98750(5) 0.0789(2) Uani 1 1 d . . . . .
I2 I 0.56258(6) 0.38343(6) 0.10319(5) 0.0858(3) Uani 1 1 d . . . . .
N1 N 0.0339(6) 0.6445(5) 0.6293(4) 0.0569(13) Uani 1 1 d . . . . .
N2 N 0.2045(6) 0.6131(5) 0.5095(4) 0.0569(13) Uani 1 1 d . . . . .
N3 N 0.1509(10) 0.1377(8) 0.9720(7) 0.094(2) Uani 1 1 d . . . . .
O1 O 0.0515(5) 0.4192(5) 0.6203(4) 0.0664(12) Uani 1 1 d . U . . .
O2 O 0.1999(6) 0.3755(6) 0.5743(5) 0.0908(17) Uani 1 1 d . . . . .
O3 O 0.0903(10) 0.1452(7) 1.0350(6) 0.129(3) Uani 1 1 d . . . . .
O4 O 0.2088(9) 0.0798(8) 0.9778(6) 0.116(2) Uani 1 1 d . . . . .
C1 C -0.0598(7) 0.6385(7) 0.6749(5) 0.0602(17) Uani 1 1 d . . . . .
C2 C 0.0044(8) 0.7571(7) 0.7613(6) 0.0657(19) Uani 1 1 d . . . . .
H2A H -0.037616 0.778870 0.805283 0.079 Uiso 1 1 calc R U . . .
C3 C 0.1360(8) 0.8316(7) 0.7678(6) 0.068(2) Uani 1 1 d . . . . .
H3A H 0.200697 0.913499 0.816813 0.082 Uiso 1 1 calc R U . . .
C4 C 0.1576(8) 0.7626(7) 0.6867(5) 0.0600(17) Uani 1 1 d . . . . .
C5 C 0.2814(7) 0.8034(6) 0.6648(6) 0.0588(17) Uani 1 1 d . . . . .
C6 C 0.3005(7) 0.7364(6) 0.5800(6) 0.0586(17) Uani 1 1 d . . . . .
C7 C 0.4207(8) 0.7790(7) 0.5526(6) 0.0610(17) Uani 1 1 d . . . . .
H7A H 0.502541 0.858387 0.587502 0.073 Uiso 1 1 calc R U . . .
C8 C 0.3976(7) 0.6867(7) 0.4685(6) 0.0621(17) Uani 1 1 d . . . . .
H8A H 0.459876 0.690717 0.434519 0.074 Uiso 1 1 calc R U . . .
C9 C 0.2600(7) 0.5808(7) 0.4401(5) 0.0579(16) Uani 1 1 d . . . . .
C10 C 0.1968(8) 0.4636(7) 0.3581(6) 0.0591(18) Uani 1 1 d . . . . .
C11 C 0.4052(5) 0.9310(4) 0.7389(4) 0.0664(18) Uani 1 1 d G U . . .
C12 C 0.4214(6) 1.0451(5) 0.7214(5) 0.115(3) Uani 1 1 d G U . . .
H12A H 0.354576 1.043264 0.663008 0.138 Uiso 1 1 calc R U . . .
C13 C 0.5374(6) 1.1617(4) 0.7912(5) 0.117(3) Uani 1 1 d G U . . .
H13A H 0.548240 1.238035 0.779500 0.140 Uiso 1 1 calc R U . . .
C14 C 0.6373(5) 1.1644(4) 0.8784(4) 0.0684(18) Uani 1 1 d G U . . .
C15 C 0.6211(6) 1.0504(5) 0.8959(5) 0.124(3) Uani 1 1 d G U . . .
H15A H 0.687928 1.052195 0.954286 0.148 Uiso 1 1 calc R U . . .
C16 C 0.5051(6) 0.9337(4) 0.8261(5) 0.127(4) Uani 1 1 d G U . . .
H16A H 0.494265 0.857422 0.837795 0.153 Uiso 1 1 calc R U . . .
C17 C 0.2842(7) 0.4479(6) 0.2966(5) 0.0578(18) Uani 1 1 d . . . . .
C18 C 0.3805(9) 0.4183(9) 0.3444(7) 0.080(2) Uani 1 1 d . . . . .
H18A H 0.390862 0.408387 0.414545 0.096 Uiso 1 1 calc R U . . .
C19 C 0.4624(10) 0.4028(10) 0.2922(8) 0.093(3) Uani 1 1 d . . . . .
H19A H 0.528279 0.384039 0.327075 0.112 Uiso 1 1 calc R U . . .
C20 C 0.4461(8) 0.4152(8) 0.1879(7) 0.069(2) Uani 1 1 d . . . . .
C21 C 0.3517(9) 0.4495(8) 0.1389(7) 0.080(2) Uani 1 1 d . . . . .
H21A H 0.342685 0.461909 0.069635 0.096 Uiso 1 1 calc R U . . .
C22 C 0.2710(8) 0.4648(8) 0.1951(6) 0.069(2) Uani 1 1 d . . . . .
H22A H 0.207101 0.486917 0.162554 0.083 Uiso 1 1 calc R U . . .
C23 C 0.1309(8) 0.3749(7) 0.6323(6) 0.0694(19) Uani 1 1 d . U . . .
C24 C 0.1375(8) 0.3146(7) 0.7229(6) 0.0650(19) Uani 1 1 d . . . . .
C25 C 0.0602(9) 0.3095(8) 0.7862(7) 0.081(2) Uani 1 1 d . . . . .
H25A H 0.002492 0.342818 0.772081 0.097 Uiso 1 1 calc R U . . .
C26 C 0.0663(9) 0.2550(8) 0.8720(7) 0.078(2) Uani 1 1 d . . . . .
H26A H 0.018318 0.256424 0.918534 0.094 Uiso 1 1 calc R U . . .
C27 C 0.1467(9) 0.1981(7) 0.8862(6) 0.076(2) Uani 1 1 d . . . . .
C28 C 0.2261(9) 0.2036(8) 0.8273(7) 0.077(2) Uani 1 1 d . . . . .
H28A H 0.283327 0.169816 0.842069 0.092 Uiso 1 1 calc R U . . .
C29 C 0.2218(9) 0.2607(8) 0.7430(7) 0.076(2) Uani 1 1 d . . . . .
H29A H 0.274777 0.263302 0.700001 0.091 Uiso 1 1 calc R U . . .
C30 C 0.1613(13) 0.0087(9) 0.3638(7) 0.119(5) Uani 0.735(6) 1 d D . P A 1
H30A H 0.061106 -0.053071 0.336487 0.143 Uiso 0.735(6) 1 calc R U P A 1
Cl3 Cl 0.1950(6) 0.1432(5) 0.4581(4) 0.155(2) Uani 0.735(6) 1 d D . P A 1
Cl2 Cl 0.2011(4) 0.0548(4) 0.2528(3) 0.1272(17) Uani 0.735(6) 1 d D . P A 1
Cl1 Cl 0.2451(5) -0.0676(4) 0.4159(4) 0.146(2) Uani 0.735(6) 1 d D . P A 1
C30A C 0.072(3) -0.012(4) 0.381(3) 0.293(12) Uiso 0.265(6) 1 d D U P A 2
H30B H 0.010423 -0.100991 0.333273 0.352 Uiso 0.265(6) 1 calc R U P A 2
Cl3A Cl -0.005(3) 0.068(3) 0.427(2) 0.282(12) Uiso 0.265(6) 1 d D U P A 2
Cl1A Cl 0.177(3) 0.099(3) 0.328(3) 0.293(13) Uiso 0.265(6) 1 d D U P A 2
Cl2A Cl 0.195(3) 0.019(3) 0.507(3) 0.298(12) Uiso 0.265(6) 1 d D U P A 2

loop_
_atom_site_aniso_label
_atom_site_aniso_U_11
_atom_site_aniso_U_22
_atom_site_aniso_U_33
_atom_site_aniso_U_23
_atom_site_aniso_U_13
_atom_site_aniso_U_12
Sn1 0.0567(4) 0.0532(4) 0.0508(4) 0.0139(3) 0.0217(3) 0.0303(3)
I1 0.0649(4) 0.0692(4) 0.0829(4) 0.0080(3) 0.0163(3) 0.0295(3)
I2 0.0900(5) 0.0899(5) 0.0945(5) 0.0254(3) 0.0547(4) 0.0496(4)
N1 0.059(3) 0.055(3) 0.052(3) 0.009(3) 0.020(3) 0.028(3)
N2 0.056(3) 0.057(3) 0.053(3) 0.011(3) 0.021(3) 0.027(3)
N3 0.122(7) 0.087(5) 0.080(5) 0.028(4) 0.038(5) 0.060(5)
O1 0.080(3) 0.076(3) 0.069(3) 0.030(2) 0.031(3) 0.055(3)
O2 0.106(4) 0.128(5) 0.091(4) 0.059(4) 0.059(4) 0.082(4)
O3 0.219(9) 0.129(6) 0.112(5) 0.069(5) 0.108(6) 0.112(6)
O4 0.155(7) 0.122(5) 0.104(5) 0.061(4) 0.040(5) 0.094(6)
C1 0.067(4) 0.071(4) 0.052(4) 0.016(3) 0.027(3) 0.041(4)
C2 0.077(5) 0.068(4) 0.062(4) 0.011(4) 0.032(4) 0.045(4)
C3 0.075(5) 0.062(4) 0.061(4) 0.004(3) 0.026(4) 0.033(4)
C4 0.074(5) 0.058(4) 0.051(4) 0.015(3) 0.029(3) 0.034(4)
C5 0.061(4) 0.051(4) 0.057(4) 0.017(3) 0.022(3) 0.024(3)
C6 0.060(4) 0.055(4) 0.065(4) 0.023(3) 0.026(3) 0.029(3)
C7 0.056(4) 0.056(4) 0.064(4) 0.014(3) 0.014(3) 0.029(3)
C8 0.061(4) 0.069(4) 0.060(4) 0.020(4) 0.031(3) 0.031(4)
C9 0.060(4) 0.066(4) 0.051(4) 0.019(3) 0.020(3) 0.034(4)
C10 0.067(5) 0.069(4) 0.049(4) 0.019(3) 0.032(3) 0.035(4)
C11 0.076(4) 0.058(4) 0.058(4) 0.011(3) 0.018(3) 0.034(3)
C12 0.108(6) 0.071(4) 0.097(5) 0.023(4) -0.020(5) 0.024(4)
C13 0.110(6) 0.067(4) 0.105(5) 0.025(4) -0.015(5) 0.023(4)
C14 0.068(4) 0.056(3) 0.073(4) 0.010(3) 0.013(3) 0.035(3)
C15 0.121(6) 0.069(4) 0.098(5) 0.025(4) -0.028(5) 0.023(4)
C16 0.124(6) 0.066(4) 0.102(5) 0.028(4) -0.025(5) 0.015(4)
C17 0.064(5) 0.061(4) 0.050(4) 0.018(3) 0.028(4) 0.030(4)
C18 0.082(6) 0.126(7) 0.061(4) 0.045(5) 0.036(4) 0.065(6)
C19 0.107(7) 0.141(9) 0.099(7) 0.070(6) 0.065(6) 0.092(7)
C20 0.076(5) 0.079(5) 0.076(5) 0.031(4) 0.047(4) 0.047(4)
C21 0.097(6) 0.102(6) 0.077(5) 0.043(5) 0.051(5) 0.065(5)
C22 0.075(5) 0.086(5) 0.063(4) 0.032(4) 0.033(4) 0.048(4)
C23 0.063(5) 0.070(5) 0.063(4) 0.015(4) 0.021(4) 0.027(4)
C24 0.069(5) 0.066(4) 0.059(4) 0.022(4) 0.028(4) 0.031(4)
C25 0.089(6) 0.087(6) 0.087(6) 0.028(5) 0.039(5) 0.059(5)
C26 0.100(6) 0.084(5) 0.078(5) 0.042(5) 0.052(5) 0.053(5)
C27 0.107(6) 0.070(5) 0.055(4) 0.024(4) 0.028(4) 0.048(5)
C28 0.097(6) 0.082(5) 0.070(5) 0.026(4) 0.035(5) 0.058(5)
C29 0.099(6) 0.095(6) 0.072(5) 0.039(4) 0.041(5) 0.071(5)
C30 0.106(11) 0.086(9) 0.109(11) 0.016(8) 0.018(9) 0.023(9)
Cl3 0.180(5) 0.130(4) 0.123(3) 0.021(3) 0.053(3) 0.062(3)
Cl2 0.122(3) 0.121(3) 0.103(3) 0.050(2) 0.029(2) 0.038(3)
Cl1 0.115(3) 0.119(3) 0.153(4) 0.058(3) 0.000(3) 0.043(3)

loop_
_atom_type_symbol
_atom_type_description
_atom_type_scat_dispersion_real
_atom_type_scat_dispersion_imag
_atom_type_scat_source
C C 0.0033 0.0016 'International Tables Vol C Tables 4.2.6.8 and 6.1.1.4'
H H 0.0000 0.0000 'International Tables Vol C Tables 4.2.6.8 and 6.1.1.4'
Cl Cl 0.1484 0.1585 'International Tables Vol C Tables 4.2.6.8 and 6.1.1.4'
I I -0.4742 1.8119 'International Tables Vol C Tables 4.2.6.8 and 6.1.1.4'
N N 0.0061 0.0033 'International Tables Vol C Tables 4.2.6.8 and 6.1.1.4'
O O 0.0106 0.0060 'International Tables Vol C Tables 4.2.6.8 and 6.1.1.4'
Sn Sn -0.6537 1.4246 'International Tables Vol C Tables 4.2.6.8 and 6.1.1.4'

loop_
_geom_angle_atom_site_label_1
_geom_angle_atom_site_label_2
_geom_angle_atom_site_label_3
_geom_angle
_geom_angle_site_symmetry_1
_geom_angle_site_symmetry_3
N1 Sn1 N1 180.0 . 2_566
N1 Sn1 O1 86.7(2) . .
N1 Sn1 O1 93.3(2) 2_566 .
N1 Sn1 O1 93.3(2) . 2_566
N1 Sn1 O1 86.7(2) 2_566 2_566
O1 Sn1 O1 180.0 . 2_566
N1 Sn1 N2 89.8(2) . .
N1 Sn1 N2 90.2(2) 2_566 .
O1 Sn1 N2 94.5(2) . .
O1 Sn1 N2 85.5(2) 2_566 .
N1 Sn1 N2 90.2(2) . 2_566
N1 Sn1 N2 89.8(2) 2_566 2_566
O1 Sn1 N2 85.5(2) . 2_566
O1 Sn1 N2 94.5(2) 2_566 2_566
N2 Sn1 N2 180.0 . 2_566
C1 N1 C4 107.9(5) . .
C1 N1 Sn1 125.5(5) . .
C4 N1 Sn1 126.6(4) . .
C9 N2 C6 108.9(6) . .
C9 N2 Sn1 124.8(4) . .
C6 N2 Sn1 126.1(5) . .
O4 N3 O3 122.5(9) . .
O4 N3 C27 119.0(9) . .
O3 N3 C27 118.5(9) . .
C23 O1 Sn1 129.2(5) . .
N1 C1 C10 126.2(6) . 2_566
N1 C1 C2 107.9(6) . .
C10 C1 C2 125.8(6) 2_566 .
C3 C2 C1 108.4(6) . .
C3 C2 H2A 125.8 . .
C1 C2 H2A 125.8 . .
C2 C3 C4 107.4(6) . .
C2 C3 H3A 126.3 . .
C4 C3 H3A 126.3 . .
N1 C4 C3 108.3(6) . .
N1 C4 C5 124.8(6) . .
C3 C4 C5 126.9(7) . .
C6 C5 C4 126.6(6) . .
C6 C5 C11 116.5(6) . .
C4 C5 C11 116.9(6) . .
N2 C6 C5 125.8(6) . .
N2 C6 C7 106.8(6) . .
C5 C6 C7 127.4(7) . .
C8 C7 C6 108.9(7) . .
C8 C7 H7A 125.5 . .
C6 C7 H7A 125.5 . .
C7 C8 C9 107.7(6) . .
C7 C8 H8A 126.1 . .
C9 C8 H8A 126.1 . .
N2 C9 C10 126.4(6) . .
N2 C9 C8 107.7(6) . .
C10 C9 C8 125.9(6) . .
C9 C10 C1 126.6(6) . 2_566
C9 C10 C17 116.3(6) . .
C1 C10 C17 117.0(6) 2_566 .
C12 C11 C16 120.0 . .
C12 C11 C5 121.4(4) . .
C16 C11 C5 118.6(4) . .
C13 C12 C11 120.0 . .
C13 C12 H12A 120.0 . .
C11 C12 H12A 120.0 . .
C12 C13 C14 120.0 . .
C12 C13 H13A 120.0 . .
C14 C13 H13A 120.0 . .
C15 C14 C13 120.0 . .
C15 C14 I1 118.2(3) . .
C13 C14 I1 121.8(3) . .
C14 C15 C16 120.0 . .
C14 C15 H15A 120.0 . .
C16 C15 H15A 120.0 . .
C15 C16 C11 120.0 . .
C15 C16 H16A 120.0 . .
C11 C16 H16A 120.0 . .
C22 C17 C18 118.9(7) . .
C22 C17 C10 121.4(7) . .
C18 C17 C10 119.6(6) . .
C17 C18 C19 122.0(7) . .
C17 C18 H18A 119.0 . .
C19 C18 H18A 119.0 . .
C18 C19 C20 119.3(8) . .
C18 C19 H19A 120.3 . .
C20 C19 H19A 120.3 . .
C19 C20 C21 119.6(7) . .
C19 C20 I2 120.2(6) . .
C21 C20 I2 120.1(6) . .
C22 C21 C20 119.1(7) . .
C22 C21 H21A 120.5 . .
C20 C21 H21A 120.5 . .
C17 C22 C21 120.9(8) . .
C17 C22 H22A 119.6 . .
C21 C22 H22A 119.6 . .
O2 C23 O1 125.4(7) . .
O2 C23 C24 118.7(8) . .
O1 C23 C24 115.9(7) . .
C25 C24 C29 119.2(7) . .
C25 C24 C23 120.1(8) . .
C29 C24 C23 120.8(7) . .
C24 C25 C26 120.8(8) . .
C24 C25 H25A 119.6 . .
C26 C25 H25A 119.6 . .
C25 C26 C27 118.1(7) . .
C25 C26 H26A 121.0 . .
C27 C26 H26A 121.0 . .
C28 C27 C26 122.6(8) . .
C28 C27 N3 118.3(8) . .
C26 C27 N3 119.0(8) . .
C27 C28 C29 118.9(8) . .
C27 C28 H28A 120.6 . .
C29 C28 H28A 120.6 . .
C28 C29 C24 120.3(7) . .
C28 C29 H29A 119.9 . .
C24 C29 H29A 119.9 . .
Cl1 C30 Cl3 115.3(6) . .
Cl1 C30 Cl2 111.6(6) . .
Cl3 C30 Cl2 107.2(5) . .
Cl1 C30 H30A 107.5 . .
Cl3 C30 H30A 107.5 . .
Cl2 C30 H30A 107.5 . .
Cl3A C30A Cl1A 100(2) . .
Cl3A C30A Cl2A 100.1(19) . .
Cl1A C30A Cl2A 99.9(19) . .
Cl3A C30A H30B 117.7 . .
Cl1A C30A H30B 117.7 . .
Cl2A C30A H30B 117.7 . .
C30A Cl3A Cl2A 127(2) . 2_556

loop_
_geom_bond_atom_site_label_1
_geom_bond_atom_site_label_2
_geom_bond_distance
_geom_bond_site_symmetry_2
Sn1 N1 2.082(5) .
Sn1 N1 2.082(5) 2_566
Sn1 O1 2.086(5) .
Sn1 O1 2.086(5) 2_566
Sn1 N2 2.093(5) .
Sn1 N2 2.093(5) 2_566
I1 C14 2.085(4) .
I2 C20 2.087(7) .
N1 C1 1.351(8) .
N1 C4 1.400(9) .
N2 C9 1.355(8) .
N2 C6 1.385(9) .
N3 O4 1.183(10) .
N3 O3 1.235(10) .
N3 C27 1.438(11) .
O1 C23 1.262(9) .
O2 C23 1.237(9) .
C1 C10 1.401(10) 2_566
C1 C2 1.435(9) .
C2 C3 1.348(10) .
C2 H2A 0.9300 .
C3 C4 1.410(10) .
C3 H3A 0.9300 .
C4 C5 1.415(10) .
C5 C6 1.412(10) .
C5 C11 1.501(7) .
C6 C7 1.414(10) .
C7 C8 1.336(10) .
C7 H7A 0.9300 .
C8 C9 1.430(10) .
C8 H8A 0.9300 .
C9 C10 1.396(10) .
C10 C17 1.510(9) .
C11 C12 1.3900 .
C11 C16 1.3900 .
C12 C13 1.3900 .
C12 H12A 0.9300 .
C13 C14 1.3900 .
C13 H13A 0.9300 .
C14 C15 1.3900 .
C15 C16 1.3900 .
C15 H15A 0.9300 .
C16 H16A 0.9300 .
C17 C22 1.357(9) .
C17 C18 1.365(10) .
C18 C19 1.370(11) .
C18 H18A 0.9300 .
C19 C20 1.371(11) .
C19 H19A 0.9300 .
C20 C21 1.393(11) .
C21 C22 1.392(11) .
C21 H21A 0.9300 .
C22 H22A 0.9300 .
C23 C24 1.493(11) .
C24 C25 1.360(11) .
C24 C29 1.410(11) .
C25 C26 1.394(12) .
C25 H25A 0.9300 .
C26 C27 1.396(12) .
C26 H26A 0.9300 .
C27 C28 1.335(12) .
C28 C29 1.394(11) .
C28 H28A 0.9300 .
C29 H29A 0.9300 .
C30 Cl1 1.728(9) .
C30 Cl3 1.729(8) .
C30 Cl2 1.731(9) .
C30 H30A 0.9800 .
C30A Cl3A 1.738(10) .
C30A Cl1A 1.740(10) .
C30A Cl2A 1.740(10) .
C30A H30B 0.9800 .
Cl3A Cl2A 2.43(4) 2_556

loop_
_geom_torsion_atom_site_label_1
_geom_torsion_atom_site_label_2
_geom_torsion_atom_site_label_3
_geom_torsion_atom_site_label_4
_geom_torsion
_geom_torsion_site_symmetry_1
_geom_torsion_site_symmetry_4
C4 N1 C1 C10 180.0(7) . 2_566
Sn1 N1 C1 C10 -1.9(10) . 2_566
C4 N1 C1 C2 1.7(8) . .
Sn1 N1 C1 C2 179.8(4) . .
N1 C1 C2 C3 -1.1(9) . .
C10 C1 C2 C3 -179.3(7) 2_566 .
C1 C2 C3 C4 0.0(9) . .
C1 N1 C4 C3 -1.7(8) . .
Sn1 N1 C4 C3 -179.8(5) . .
C1 N1 C4 C5 178.5(7) . .
Sn1 N1 C4 C5 0.4(10) . .
C2 C3 C4 N1 1.0(9) . .
C2 C3 C4 C5 -179.2(7) . .
N1 C4 C5 C6 2.9(12) . .
C3 C4 C5 C6 -176.8(7) . .
N1 C4 C5 C11 -177.3(6) . .
C3 C4 C5 C11 3.0(11) . .
C9 N2 C6 C5 -179.3(7) . .
Sn1 N2 C6 C5 6.0(10) . .
C9 N2 C6 C7 -1.2(8) . .
Sn1 N2 C6 C7 -175.8(4) . .
C4 C5 C6 N2 -6.5(12) . .
C11 C5 C6 N2 173.8(6) . .
C4 C5 C6 C7 175.8(7) . .
C11 C5 C6 C7 -3.9(11) . .
N2 C6 C7 C8 1.0(8) . .
C5 C6 C7 C8 179.1(7) . .
C6 C7 C8 C9 -0.4(8) . .
C6 N2 C9 C10 178.8(7) . .
Sn1 N2 C9 C10 -6.5(10) . .
C6 N2 C9 C8 1.0(8) . .
Sn1 N2 C9 C8 175.7(4) . .
C7 C8 C9 N2 -0.3(8) . .
C7 C8 C9 C10 -178.2(7) . .
N2 C9 C10 C1 6.3(12) . 2_566
C8 C9 C10 C1 -176.3(7) . 2_566
N2 C9 C10 C17 -176.0(6) . .
C8 C9 C10 C17 1.4(11) . .
C6 C5 C11 C12 98.1(7) . .
C4 C5 C11 C12 -81.6(7) . .
C6 C5 C11 C16 -81.6(7) . .
C4 C5 C11 C16 98.6(7) . .
C16 C11 C12 C13 0.0 . .
C5 C11 C12 C13 -179.8(6) . .
C11 C12 C13 C14 0.0 . .
C12 C13 C14 C15 0.0 . .
C12 C13 C14 I1 -179.0(4) . .
C13 C14 C15 C16 0.0 . .
I1 C14 C15 C16 179.0(4) . .
C14 C15 C16 C11 0.0 . .
C12 C11 C16 C15 0.0 . .
C5 C11 C16 C15 179.8(6) . .
C9 C10 C17 C22 -99.3(9) . .
C1 C10 C17 C22 78.7(9) 2_566 .
C9 C10 C17 C18 79.6(9) . .
C1 C10 C17 C18 -102.5(9) 2_566 .
C22 C17 C18 C19 -1.2(14) . .
C10 C17 C18 C19 179.9(9) . .
C17 C18 C19 C20 -1.1(15) . .
C18 C19 C20 C21 3.1(14) . .
C18 C19 C20 I2 -177.0(8) . .
C19 C20 C21 C22 -2.9(13) . .
I2 C20 C21 C22 177.3(6) . .
C18 C17 C22 C21 1.5(12) . .
C10 C17 C22 C21 -179.7(7) . .
C20 C21 C22 C17 0.6(13) . .
Sn1 O1 C23 O2 2.9(11) . .
Sn1 O1 C23 C24 -175.6(4) . .
O2 C23 C24 C25 -178.3(8) . .
O1 C23 C24 C25 0.3(11) . .
O2 C23 C24 C29 0.7(11) . .
O1 C23 C24 C29 179.4(7) . .
C29 C24 C25 C26 1.7(13) . .
C23 C24 C25 C26 -179.2(7) . .
C24 C25 C26 C27 -4.3(13) . .
C25 C26 C27 C28 5.7(13) . .
C25 C26 C27 N3 -178.1(8) . .
O4 N3 C27 C28 -10.2(13) . .
O3 N3 C27 C28 171.8(9) . .
O4 N3 C27 C26 173.4(9) . .
O3 N3 C27 C26 -4.5(13) . .
C26 C27 C28 C29 -4.4(13) . .
N3 C27 C28 C29 179.3(7) . .
C27 C28 C29 C24 1.6(13) . .
C25 C24 C29 C28 -0.3(13) . .
C23 C24 C29 C28 -179.4(7) . .
Cl1A C30A Cl3A Cl2A 171(2) . 2_556
Cl2A C30A Cl3A Cl2A -87(3) . 2_556
Cl3A C30A Cl2A Cl3A 53(2) . 2_556
Cl1A C30A Cl2A Cl3A 156(3) . 2_556
